data_4088050
loop_
_publ_author_name
'Cheisson, Thibault'
'Auffrant, Audrey'
'Nocton, Gr\'egory'

_publ_section_title
;
 \h5--\h1Switch in Divalent Phosphaytterbocene Complexes with Neutral
 Iminophosphoranyl Pincer Ligands: Solid-State Structures and Solution
 NMR1JYb--PCoupling Constants
;
_journal_issue 22
_journal_name_full Organometallics
_journal_page_first 5470
_journal_paper_doi 10.1021/acs.organomet.5b00814
_journal_volume 34
_journal_year 2015
_chemical_formula_moiety 'C63 H67 N3 P2 Yb'
_chemical_formula_sum 'C63 H67 N3 P2 Yb'
_chemical_formula_weight 1101.17
_space_group_crystal_system orthorhombic
_space_group_IT_number 31
_space_group_name_Hall 'P 2ac -2'
_space_group_name_H-M_alt 'P m n 21'
_atom_sites_solution_hydrogens geom
_audit_creation_method SHELXL-2014/7
_cell_angle_alpha 90
_cell_angle_beta 90
_cell_angle_gamma 90
_cell_formula_units_Z 2
_cell_length_a 24.468(1)
_cell_length_b 15.462(1)
_cell_length_c 9.328(1)
_cell_measurement_reflns_used 3318
_cell_measurement_temperature 150.0(1)
_cell_measurement_theta_max 26.022
_cell_measurement_theta_min 0.998
_cell_volume 3529.0(5)
_computing_cell_refinement 'DENZO (Otwinowski & Minor, 1997) & COLLECT'
_computing_data_collection 'COLLECT (Hooft, R.W.W., 1998)'
_computing_data_reduction 'DENZO & COLLECT'
_computing_molecular_graphics 'PLATON (Spek, 2009)'
_computing_structure_refinement 'SHELXL-2014/7 (Sheldrick, 2014)'
_computing_structure_solution 'SIR97 (Altomare et al., 1999)'
_diffrn_ambient_temperature 150.0(1)
_diffrn_measured_fraction_theta_full 0.969
_diffrn_measured_fraction_theta_max 0.969
_diffrn_measurement_device_type 'Kappa APEX II'
_diffrn_measurement_method 'phi and omega scans'
_diffrn_radiation_type MoK\a
_diffrn_radiation_wavelength 0.71069
_diffrn_reflns_av_R_equivalents 0.0527
_diffrn_reflns_av_unetI/netI 0.0426
_diffrn_reflns_Laue_measured_fraction_full 0.969
_diffrn_reflns_Laue_measured_fraction_max 0.969
_diffrn_reflns_limit_h_max 29
_diffrn_reflns_limit_h_min -28
_diffrn_reflns_limit_k_max 17
_diffrn_reflns_limit_k_min -18
_diffrn_reflns_limit_l_max 10
_diffrn_reflns_limit_l_min -11
_diffrn_reflns_number 16539
_diffrn_reflns_point_group_measured_fraction_full 0.971
_diffrn_reflns_point_group_measured_fraction_max 0.971
_diffrn_reflns_theta_full 25.025
_diffrn_reflns_theta_max 25.025
_diffrn_reflns_theta_min 2.823
_exptl_absorpt_coefficient_mu 1.402
_exptl_absorpt_correction_T_max 1.12637
_exptl_absorpt_correction_T_min 0.876341
_exptl_absorpt_correction_type multi-scan
_exptl_absorpt_process_details DENZO/SCALEPACK
_exptl_crystal_colour Green
_exptl_crystal_density_diffrn 1.036
_exptl_crystal_description Plate
_exptl_crystal_F_000 1132
_exptl_crystal_size_max 0.460
_exptl_crystal_size_mid 0.220
_exptl_crystal_size_min 0.010
_refine_diff_density_max 1.500
_refine_diff_density_min -0.531
_refine_diff_density_rms 0.084
_refine_ls_abs_structure_details
;
 Refined as an inversion twin.
;
_refine_ls_abs_structure_Flack 0.103(18)
_refine_ls_extinction_method none
_refine_ls_goodness_of_fit_ref 1.105
_refine_ls_hydrogen_treatment constr
_refine_ls_matrix_type full
_refine_ls_number_parameters 294
_refine_ls_number_reflns 5325
_refine_ls_number_restraints 1
_refine_ls_restrained_S_all 1.105
_refine_ls_R_factor_all 0.0511
_refine_ls_R_factor_gt 0.0472
_refine_ls_shift/su_max 0.010
_refine_ls_shift/su_mean 0.000
_refine_ls_structure_factor_coef Fsqd
_refine_ls_weighting_details 'w=1/[\s^2^(Fo^2^)+(0.0203P)^2^+10.6737P] where P=(Fo^2^+2Fc^2^)/3'
_refine_ls_weighting_scheme calc
_refine_ls_wR_factor_gt 0.0982
_refine_ls_wR_factor_ref 0.0999
_reflns_Friedel_coverage 0.877
_reflns_Friedel_fraction_full 0.973
_reflns_Friedel_fraction_max 0.973
_reflns_number_gt 5029
_reflns_number_total 5325
_reflns_threshold_expression 'I > 2\s(I)'
_cod_data_source_file om5b00814_si_002.cif
_cod_data_source_block tc623
_cod_database_code 4088050
_shelx_shelxl_version_number 2014/7
_shelx_space_group_comment
;
The symmetry employed for this shelxl refinement is uniquely defined
by the following loop, which should always be used as a source of
symmetry information in preference to the above space-group names.
They are only intended as comments.
;
_shelx_estimated_absorpt_t_min 0.565
_shelx_estimated_absorpt_t_max 0.986

loop_
_space_group_symop_operation_xyz
'x, y, z'
'-x+1/2, -y, z+1/2'
'-x, y, z'
'x+1/2, -y, z+1/2'

loop_
_atom_site_label
_atom_site_type_symbol
_atom_site_fract_x
_atom_site_fract_y
_atom_site_fract_z
_atom_site_U_iso_or_equiv
_atom_site_adp_type
_atom_site_occupancy
_atom_site_site_symmetry_order
_atom_site_calc_flag
_atom_site_refinement_flags_posn
_atom_site_refinement_flags_adp
_atom_site_refinement_flags_occupancy
_atom_site_disorder_assembly
_atom_site_disorder_group
Yb1 Yb 0.0000 0.09167(3) 0.57402(7) 0.04045(16) Uani 1 2 d S T P . .
P1 P 0.20388(9) 0.21471(16) 0.8306(3) 0.0416(6) Uani 1 1 d . . . . .
N1 N 0.1463(3) 0.1799(6) 0.8755(8) 0.051(2) Uani 1 1 d . . . . .
N2 N 0.0000 0.1830(7) 0.7998(12) 0.040(2) Uani 1 2 d S T P . .
C1 C 0.0465(4) 0.2054(6) 0.8636(10) 0.043(2) Uani 1 1 d . . . . .
C2 C 0.0483(4) 0.2500(6) 0.9906(9) 0.039(2) Uani 1 1 d . . . . .
H2 H 0.0820 0.2655 1.0340 0.047 Uiso 1 1 calc R U . . .
C3 C 0.0000 0.2709(8) 1.0512(15) 0.040(3) Uani 1 2 d S T P . .
H3 H 0.0000 0.3015 1.1396 0.048 Uiso 1 2 calc R U P . .
C4 C 0.0995(4) 0.1815(7) 0.7816(11) 0.050(3) Uani 1 1 d . . . . .
H4A H 0.0950 0.1240 0.7366 0.060 Uiso 1 1 calc R U . . .
H4B H 0.1058 0.2242 0.7043 0.060 Uiso 1 1 calc R U . . .
C5 C 0.2446(4) 0.1414(6) 0.7232(10) 0.044(2) Uani 1 1 d . . . . .
C6 C 0.2175(4) 0.0825(7) 0.6377(11) 0.059(3) Uani 1 1 d . . . . .
H6 H 0.1787 0.0817 0.6363 0.071 Uiso 1 1 calc R U . . .
C7 C 0.2462(4) 0.0250(7) 0.555(2) 0.076(4) Uani 1 1 d . . . . .
H7 H 0.2268 -0.0170 0.5007 0.091 Uiso 1 1 calc R U . . .
C8 C 0.3016(4) 0.0263(7) 0.5474(15) 0.060(3) Uani 1 1 d . . . . .
H8 H 0.3207 -0.0126 0.4868 0.072 Uiso 1 1 calc R U . . .
C9 C 0.3288(4) 0.0847(7) 0.6290(10) 0.059(3) Uani 1 1 d . . . . .
H9 H 0.3676 0.0866 0.6252 0.071 Uiso 1 1 calc R U . . .
C10 C 0.3011(4) 0.1421(7) 0.7183(11) 0.055(3) Uani 1 1 d . . . . .
H10 H 0.3210 0.1818 0.7758 0.066 Uiso 1 1 calc R U . . .
C11 C 0.2428(4) 0.2349(7) 0.9936(13) 0.049(3) Uani 1 1 d . . . . .
C12 C 0.2877(5) 0.2868(8) 0.9946(14) 0.057(3) Uani 1 1 d . . . . .
H12 H 0.2985 0.3171 0.9108 0.069 Uiso 1 1 calc R U . . .
C13 C 0.3171(5) 0.2943(8) 1.1204(13) 0.065(4) Uani 1 1 d . . . . .
H13 H 0.3491 0.3290 1.1203 0.079 Uiso 1 1 calc R U . . .
C14 C 0.3024(5) 0.2544(9) 1.2439(14) 0.072(4) Uani 1 1 d . . . . .
H14 H 0.3233 0.2612 1.3291 0.087 Uiso 1 1 calc R U . . .
C15 C 0.2569(5) 0.2044(8) 1.2415(13) 0.066(3) Uani 1 1 d . . . . .
H15 H 0.2465 0.1741 1.3258 0.079 Uiso 1 1 calc R U . . .
C16 C 0.2256(5) 0.1965(8) 1.1210(10) 0.054(3) Uani 1 1 d . . . . .
H16 H 0.1922 0.1650 1.1239 0.065 Uiso 1 1 calc R U . . .
C17A C 0.2001(7) 0.3130(8) 0.7216(17) 0.064(2) Uani 0.695(15) 1 d G . P A 1
C18A C 0.1709(7) 0.3821(10) 0.7785(13) 0.064(2) Uani 0.695(15) 1 d G . P A 1
H18A H 0.1565 0.3786 0.8729 0.077 Uiso 0.695(15) 1 calc R U P A 1
C19A C 0.1628(6) 0.4564(8) 0.6971(14) 0.064(2) Uani 0.695(15) 1 d G . P A 1
H19A H 0.1428 0.5036 0.7360 0.077 Uiso 0.695(15) 1 calc R U P A 1
C20A C 0.1838(6) 0.4615(6) 0.5590(13) 0.064(2) Uani 0.695(15) 1 d G . P A 1
H20A H 0.1782 0.5122 0.5034 0.077 Uiso 0.695(15) 1 calc R U P A 1
C21A C 0.2130(5) 0.3924(7) 0.5021(13) 0.064(2) Uani 0.695(15) 1 d G . P A 1
H21A H 0.2274 0.3959 0.4077 0.077 Uiso 0.695(15) 1 calc R U P A 1
C22A C 0.2211(6) 0.3182(6) 0.5834(17) 0.064(2) Uani 0.695(15) 1 d G . P A 1
H22A H 0.2411 0.2709 0.5446 0.077 Uiso 0.695(15) 1 calc R U P A 1
C17B C 0.2098(16) 0.3158(19) 0.737(4) 0.064(2) Uani 0.305(15) 1 d G . P A 2
C18B C 0.1836(14) 0.388(2) 0.793(3) 0.064(2) Uani 0.305(15) 1 d G . P A 2
H18B H 0.1630 0.3838 0.8787 0.077 Uiso 0.305(15) 1 calc R U P A 2
C19B C 0.1875(11) 0.467(2) 0.722(3) 0.064(2) Uani 0.305(15) 1 d G . P A 2
H19B H 0.1696 0.5167 0.7601 0.077 Uiso 0.305(15) 1 calc R U P A 2
C20B C 0.2177(13) 0.4738(15) 0.596(3) 0.064(2) Uani 0.305(15) 1 d G . P A 2
H20B H 0.2203 0.5277 0.5483 0.077 Uiso 0.305(15) 1 calc R U P A 2
C21B C 0.2439(12) 0.4014(17) 0.541(3) 0.064(2) Uani 0.305(15) 1 d G . P A 2
H21B H 0.2645 0.4059 0.4550 0.077 Uiso 0.305(15) 1 calc R U P A 2
C22B C 0.2400(12) 0.3224(15) 0.612(4) 0.064(2) Uani 0.305(15) 1 d G . P A 2
H22B H 0.2579 0.2729 0.5737 0.077 Uiso 0.305(15) 1 calc R U P A 2
C23 C 0.0000 0.2504(8) 0.4426(14) 0.043(3) Uani 1 2 d S T P . .
C24 C 0.0462(4) 0.2054(6) 0.3917(11) 0.047(2) Uani 1 1 d . . . . .
C25 C 0.0285(4) 0.1346(6) 0.3105(10) 0.051(3) Uani 1 1 d . . . . .
C26 C 0.0000 0.3318(8) 0.5310(14) 0.057(4) Uani 1 2 d S T P . .
H26A H 0.0378 0.3502 0.5483 0.086 Uiso 0.5 1 calc R U P . .
H26B H -0.0181 0.3207 0.6229 0.086 Uiso 0.5 1 calc R U P . .
H26C H -0.0196 0.3774 0.4794 0.086 Uiso 0.5 1 calc R U P . .
C27 C 0.1051(4) 0.2333(9) 0.4067(13) 0.070(4) Uani 1 1 d . . . . .
H27A H 0.1066 0.2914 0.4486 0.105 Uiso 1 1 calc R U . . .
H27B H 0.1225 0.2340 0.3121 0.105 Uiso 1 1 calc R U . . .
H27C H 0.1245 0.1926 0.4693 0.105 Uiso 1 1 calc R U . . .
C28 C 0.0665(6) 0.0760(8) 0.2236(12) 0.075(4) Uani 1 1 d . . . . .
H28A H 0.0449 0.0315 0.1747 0.112 Uiso 1 1 calc R U . . .
H28B H 0.0928 0.0482 0.2881 0.112 Uiso 1 1 calc R U . . .
H28C H 0.0862 0.1106 0.1524 0.112 Uiso 1 1 calc R U . . .
C29 C 0.0000 -0.0794(9) 0.5056(15) 0.050(3) Uani 1 2 d S T P . .
C30 C -0.0460(4) -0.0665(6) 0.5941(15) 0.046(3) Uani 1 1 d . . . . .
C31 C -0.0295(5) -0.0479(7) 0.7308(12) 0.064(3) Uani 1 1 d . . . . .
C32 C 0.0000 -0.1181(12) 0.3573(17) 0.097(7) Uani 1 2 d S T P . .
H32A H 0.0246 -0.1680 0.3549 0.146 Uiso 0.5 1 calc R U P . .
H32B H 0.0125 -0.0747 0.2880 0.146 Uiso 0.5 1 calc R U P . .
H32C H -0.0371 -0.1366 0.3324 0.146 Uiso 0.5 1 calc R U P . .
C33 C -0.1048(4) -0.0845(7) 0.537(2) 0.095(8) Uani 1 1 d . . . . .
H33A H -0.1095 -0.1468 0.5219 0.142 Uiso 1 1 calc R U . . .
H33B H -0.1103 -0.0538 0.4465 0.142 Uiso 1 1 calc R U . . .
H33C H -0.1317 -0.0643 0.6078 0.142 Uiso 1 1 calc R U . . .
C34 C -0.0641(8) -0.0361(11) 0.8657(17) 0.142(8) Uani 1 1 d . . . . .
H34A H -0.1016 -0.0210 0.8384 0.213 Uiso 1 1 calc R U . . .
H34B H -0.0486 0.0103 0.9245 0.213 Uiso 1 1 calc R U . . .
H34C H -0.0644 -0.0901 0.9208 0.213 Uiso 1 1 calc R U . . .

loop_
_atom_site_aniso_label
_atom_site_aniso_U_11
_atom_site_aniso_U_22
_atom_site_aniso_U_33
_atom_site_aniso_U_23
_atom_site_aniso_U_13
_atom_site_aniso_U_12
Yb1 0.0504(3) 0.0391(3) 0.0318(2) -0.0012(4) 0.000 0.000
P1 0.0417(13) 0.0436(13) 0.0394(13) -0.0012(11) -0.0005(11) 0.0031(11)
N1 0.049(5) 0.065(6) 0.039(4) 0.002(4) 0.000(4) 0.007(4)
N2 0.035(6) 0.043(7) 0.041(6) -0.006(5) 0.000 0.000
C1 0.040(5) 0.050(6) 0.039(6) 0.017(5) 0.003(4) 0.011(4)
C2 0.046(5) 0.043(5) 0.028(5) -0.007(4) -0.003(4) -0.001(4)
C3 0.060(7) 0.050(6) 0.009(8) -0.004(6) 0.000 0.000
C4 0.054(6) 0.059(7) 0.037(6) -0.002(5) -0.002(5) 0.007(5)
C5 0.040(5) 0.045(5) 0.046(5) 0.006(5) 0.003(4) 0.004(4)
C6 0.046(5) 0.068(7) 0.065(7) -0.011(6) 0.007(5) -0.011(5)
C7 0.071(7) 0.068(7) 0.090(12) -0.028(10) 0.002(9) 0.000(5)
C8 0.058(6) 0.059(6) 0.064(11) 0.001(6) 0.007(6) 0.011(5)
C9 0.047(5) 0.071(7) 0.058(7) -0.009(6) 0.001(4) 0.009(5)
C10 0.050(6) 0.067(7) 0.047(6) -0.007(5) -0.003(5) 0.000(5)
C11 0.031(6) 0.060(7) 0.056(7) -0.005(6) 0.012(5) 0.007(5)
C12 0.056(7) 0.059(7) 0.057(7) 0.001(6) -0.002(6) 0.000(6)
C13 0.057(7) 0.069(7) 0.070(11) -0.028(6) -0.015(6) 0.000(6)
C14 0.069(8) 0.098(10) 0.050(7) -0.034(7) -0.015(6) 0.018(7)
C15 0.062(7) 0.093(9) 0.043(7) -0.013(6) -0.001(6) 0.016(7)
C16 0.046(6) 0.074(8) 0.042(7) -0.001(5) -0.002(4) -0.006(5)
C17A 0.079(7) 0.057(3) 0.057(4) -0.002(3) 0.009(5) 0.002(4)
C18A 0.079(7) 0.057(3) 0.057(4) -0.002(3) 0.009(5) 0.002(4)
C19A 0.079(7) 0.057(3) 0.057(4) -0.002(3) 0.009(5) 0.002(4)
C20A 0.079(7) 0.057(3) 0.057(4) -0.002(3) 0.009(5) 0.002(4)
C21A 0.079(7) 0.057(3) 0.057(4) -0.002(3) 0.009(5) 0.002(4)
C22A 0.079(7) 0.057(3) 0.057(4) -0.002(3) 0.009(5) 0.002(4)
C17B 0.079(7) 0.057(3) 0.057(4) -0.002(3) 0.009(5) 0.002(4)
C18B 0.079(7) 0.057(3) 0.057(4) -0.002(3) 0.009(5) 0.002(4)
C19B 0.079(7) 0.057(3) 0.057(4) -0.002(3) 0.009(5) 0.002(4)
C20B 0.079(7) 0.057(3) 0.057(4) -0.002(3) 0.009(5) 0.002(4)
C21B 0.079(7) 0.057(3) 0.057(4) -0.002(3) 0.009(5) 0.002(4)
C22B 0.079(7) 0.057(3) 0.057(4) -0.002(3) 0.009(5) 0.002(4)
C23 0.045(8) 0.042(8) 0.042(8) -0.005(6) 0.000 0.000
C24 0.059(6) 0.034(5) 0.048(6) -0.005(5) -0.006(5) -0.001(4)
C25 0.077(7) 0.041(6) 0.037(6) 0.014(5) 0.003(5) 0.004(5)
C26 0.085(11) 0.039(7) 0.047(11) -0.010(6) 0.000 0.000
C27 0.052(7) 0.104(11) 0.054(7) 0.015(7) 0.008(5) 0.005(7)
C28 0.112(10) 0.062(7) 0.051(7) 0.013(6) 0.029(7) 0.018(7)
C29 0.068(10) 0.043(8) 0.039(7) 0.004(6) 0.000 0.000
C30 0.059(5) 0.045(5) 0.035(8) 0.004(5) 0.002(6) -0.001(4)
C31 0.099(8) 0.043(6) 0.050(7) 0.008(5) 0.014(6) 0.007(6)
C32 0.19(2) 0.057(11) 0.041(10) -0.030(9) 0.000 0.000
C33 0.055(6) 0.072(7) 0.16(2) 0.030(10) -0.013(9) -0.011(5)
C34 0.214(19) 0.099(12) 0.113(13) 0.058(10) 0.119(14) 0.042(12)

loop_
_atom_type_symbol
_atom_type_description
_atom_type_scat_dispersion_real
_atom_type_scat_dispersion_imag
_atom_type_scat_source
C C 0.0033 0.0016 'International Tables Vol C Tables 4.2.6.8 and 6.1.1.4'
H H 0.0000 0.0000 'International Tables Vol C Tables 4.2.6.8 and 6.1.1.4'
N N 0.0061 0.0033 'International Tables Vol C Tables 4.2.6.8 and 6.1.1.4'
P P 0.1023 0.0942 'International Tables Vol C Tables 4.2.6.8 and 6.1.1.4'
Yb Yb -0.3850 5.5486 'International Tables Vol C Tables 4.2.6.8 and 6.1.1.4'

loop_
_geom_angle_atom_site_label_1
_geom_angle_atom_site_label_2
_geom_angle_atom_site_label_3
_geom_angle
_geom_angle_site_symmetry_1
_geom_angle_site_symmetry_3
N2 Yb1 C25 129.3(3) . 3
N2 Yb1 C25 129.3(3) . .
C25 Yb1 C25 30.6(4) 3 .
N2 Yb1 C24 99.3(3) . .
C25 Yb1 C24 50.1(3) 3 .
C25 Yb1 C24 30.4(3) . .
N2 Yb1 C24 99.3(3) . 3
C25 Yb1 C24 30.4(3) 3 3
C25 Yb1 C24 50.1(3) . 3
C24 Yb1 C24 49.6(4) . 3
N2 Yb1 C30 116.6(4) . 3
C25 Yb1 C30 113.7(4) 3 3
C25 Yb1 C30 100.5(4) . 3
C24 Yb1 C30 117.4(3) . 3
C24 Yb1 C30 144.1(4) 3 3
N2 Yb1 C30 116.6(4) . .
C25 Yb1 C30 100.5(4) 3 .
C25 Yb1 C30 113.7(4) . .
C24 Yb1 C30 144.1(4) . .
C24 Yb1 C30 117.4(3) 3 .
C30 Yb1 C30 49.3(4) 3 .
N2 Yb1 C31 89.7(3) . 3
C25 Yb1 C31 140.8(3) 3 3
C25 Yb1 C31 129.3(3) . 3
C24 Yb1 C31 138.6(3) . 3
C24 Yb1 C31 166.8(3) 3 3
C30 Yb1 C31 29.3(4) 3 3
C30 Yb1 C31 49.5(3) . 3
N2 Yb1 C31 89.7(3) . .
C25 Yb1 C31 129.3(3) 3 .
C25 Yb1 C31 140.8(3) . .
C24 Yb1 C31 166.8(3) . .
C24 Yb1 C31 138.6(3) 3 .
C30 Yb1 C31 49.5(3) 3 .
C30 Yb1 C31 29.3(4) . .
C31 Yb1 C31 31.0(5) 3 .
N2 Yb1 C29 137.4(4) . .
C25 Yb1 C29 91.5(4) 3 .
C25 Yb1 C29 91.5(4) . .
C24 Yb1 C29 119.1(3) . .
C24 Yb1 C29 119.1(3) 3 .
C30 Yb1 C29 30.1(3) 3 .
C30 Yb1 C29 30.1(3) . .
C31 Yb1 C29 49.5(4) 3 .
C31 Yb1 C29 49.5(4) . .
N2 Yb1 C23 82.7(4) . .
C25 Yb1 C23 50.1(3) 3 .
C25 Yb1 C23 50.1(3) . .
C24 Yb1 C23 30.0(2) . .
C24 Yb1 C23 30.0(2) 3 .
C30 Yb1 C23 147.3(3) 3 .
C30 Yb1 C23 147.3(3) . .
C31 Yb1 C23 162.8(3) 3 .
C31 Yb1 C23 162.8(3) . .
C29 Yb1 C23 139.9(4) . .
N1 P1 C17B 120.1(13) . .
N1 P1 C5 115.3(4) . .
C17B P1 C5 103.4(13) . .
N1 P1 C11 107.9(5) . .
C17B P1 C11 102.3(14) . .
C5 P1 C11 106.4(4) . .
N1 P1 C17A 112.9(6) . .
C5 P1 C17A 103.9(6) . .
C11 P1 C17A 110.3(7) . .
C4 N1 P1 123.1(7) . .
C1 N2 C1 117.5(12) 3 .
C1 N2 Yb1 121.2(6) 3 .
C1 N2 Yb1 121.2(6) . .
N2 C1 C2 123.1(9) . .
N2 C1 C4 115.6(9) . .
C2 C1 C4 121.2(8) . .
C3 C2 C1 117.0(9) . .
C3 C2 H2 121.5 . .
C1 C2 H2 121.5 . .
C2 C3 C2 122.3(13) . 3
C2 C3 H3 118.9 . .
C2 C3 H3 118.9 3 .
N1 C4 C1 111.7(8) . .
N1 C4 H4A 109.3 . .
C1 C4 H4A 109.3 . .
N1 C4 H4B 109.3 . .
C1 C4 H4B 109.3 . .
H4A C4 H4B 108.0 . .
C6 C5 C10 117.8(9) . .
C6 C5 P1 118.0(7) . .
C10 C5 P1 124.2(8) . .
C7 C6 C5 120.5(10) . .
C7 C6 H6 119.8 . .
C5 C6 H6 119.8 . .
C8 C7 C6 122.1(12) . .
C8 C7 H7 119.0 . .
C6 C7 H7 119.0 . .
C7 C8 C9 118.1(11) . .
C7 C8 H8 120.9 . .
C9 C8 H8 120.9 . .
C8 C9 C10 121.4(10) . .
C8 C9 H9 119.3 . .
C10 C9 H9 119.3 . .
C5 C10 C9 120.1(10) . .
C5 C10 H10 120.0 . .
C9 C10 H10 120.0 . .
C12 C11 C16 119.4(11) . .
C12 C11 P1 121.9(9) . .
C16 C11 P1 118.6(7) . .
C11 C12 C13 118.4(12) . .
C11 C12 H12 120.8 . .
C13 C12 H12 120.8 . .
C14 C13 C12 123.0(12) . .
C14 C13 H13 118.5 . .
C12 C13 H13 118.5 . .
C13 C14 C15 117.6(11) . .
C13 C14 H14 121.2 . .
C15 C14 H14 121.2 . .
C14 C15 C16 121.7(13) . .
C14 C15 H15 119.1 . .
C16 C15 H15 119.1 . .
C15 C16 C11 119.5(11) . .
C15 C16 H16 120.3 . .
C11 C16 H16 120.3 . .
C18A C17A C22A 120.0 . .
C18A C17A P1 116.9(9) . .
C22A C17A P1 122.9(9) . .
C17A C18A C19A 120.0 . .
C17A C18A H18A 120.0 . .
C19A C18A H18A 120.0 . .
C20A C19A C18A 120.0 . .
C20A C19A H19A 120.0 . .
C18A C19A H19A 120.0 . .
C21A C20A C19A 120.0 . .
C21A C20A H20A 120.0 . .
C19A C20A H20A 120.0 . .
C20A C21A C22A 120.0 . .
C20A C21A H21A 120.0 . .
C22A C21A H21A 120.0 . .
C21A C22A C17A 120.0 . .
C21A C22A H22A 120.0 . .
C17A C22A H22A 120.0 . .
C18B C17B C22B 120.0 . .
C18B C17B P1 119(2) . .
C22B C17B P1 121(2) . .
C17B C18B C19B 120.0 . .
C17B C18B H18B 120.0 . .
C19B C18B H18B 120.0 . .
C18B C19B C20B 120.0 . .
C18B C19B H19B 120.0 . .
C20B C19B H19B 120.0 . .
C21B C20B C19B 120.0 . .
C21B C20B H20B 120.0 . .
C19B C20B H20B 120.0 . .
C20B C21B C22B 120.0 . .
C20B C21B H21B 120.0 . .
C22B C21B H21B 120.0 . .
C21B C22B C17B 120.0 . .
C21B C22B H22B 120.0 . .
C17B C22B H22B 120.0 . .
C24 C23 C24 106.7(11) . 3
C24 C23 C26 126.6(6) . .
C24 C23 C26 126.6(6) 3 .
C24 C23 Yb1 73.1(7) . .
C24 C23 Yb1 73.1(7) 3 .
C26 C23 Yb1 120.2(9) . .
C25 C24 C23 108.6(9) . .
C25 C24 C27 124.7(10) . .
C23 C24 C27 126.4(9) . .
C25 C24 Yb1 72.6(6) . .
C23 C24 Yb1 76.8(7) . .
C27 C24 Yb1 121.8(7) . .
C25 C25 C24 108.1(6) 3 .
C25 C25 C28 127.4(7) 3 .
C24 C25 C28 124.1(10) . .
C25 C25 Yb1 74.7(2) 3 .
C24 C25 Yb1 77.0(6) . .
C28 C25 Yb1 120.3(6) . .
C23 C26 H26A 109.5 . .
C23 C26 H26B 109.5 . .
H26A C26 H26B 109.5 . .
C23 C26 H26C 109.5 . .
H26A C26 H26C 109.5 . .
H26B C26 H26C 109.5 . .
C24 C27 H27A 109.5 . .
C24 C27 H27B 109.5 . .
H27A C27 H27B 109.5 . .
C24 C27 H27C 109.5 . .
H27A C27 H27C 109.5 . .
H27B C27 H27C 109.5 . .
C25 C28 H28A 109.5 . .
C25 C28 H28B 109.5 . .
H28A C28 H28B 109.5 . .
C25 C28 H28C 109.5 . .
H28A C28 H28C 109.5 . .
H28B C28 H28C 109.5 . .
C30 C29 C30 105.9(14) 3 .
C30 C29 C32 126.4(7) 3 .
C30 C29 C32 126.4(7) . .
C30 C29 Yb1 74.1(6) 3 .
C30 C29 Yb1 74.1(6) . .
C32 C29 Yb1 126.9(10) . .
C31 C30 C29 109.9(10) . .
C31 C30 C33 128.8(12) . .
C29 C30 C33 120.9(13) . .
C31 C30 Yb1 75.6(6) . .
C29 C30 Yb1 75.8(7) . .
C33 C30 Yb1 121.6(7) . .
C30 C31 C31 107.1(7) . 3
C30 C31 C34 129.0(13) . .
C31 C31 C34 123.7(10) 3 .
C30 C31 Yb1 75.1(6) . .
C31 C31 Yb1 74.5(3) 3 .
C34 C31 Yb1 119.9(8) . .
C29 C32 H32A 109.5 . .
C29 C32 H32B 109.5 . .
H32A C32 H32B 109.5 . .
C29 C32 H32C 109.5 . .
H32A C32 H32C 109.5 . .
H32B C32 H32C 109.5 . .
C30 C33 H33A 109.5 . .
C30 C33 H33B 109.5 . .
H33A C33 H33B 109.5 . .
C30 C33 H33C 109.5 . .
H33A C33 H33C 109.5 . .
H33B C33 H33C 109.5 . .
C31 C34 H34A 109.5 . .
C31 C34 H34B 109.5 . .
H34A C34 H34B 109.5 . .
C31 C34 H34C 109.5 . .
H34A C34 H34C 109.5 . .
H34B C34 H34C 109.5 . .

loop_
_geom_bond_atom_site_label_1
_geom_bond_atom_site_label_2
_geom_bond_distance
_geom_bond_site_symmetry_2
Yb1 N2 2.535(10) .
Yb1 C25 2.640(10) 3
Yb1 C25 2.640(10) .
Yb1 C24 2.696(10) .
Yb1 C24 2.696(10) 3
Yb1 C30 2.699(9) 3
Yb1 C30 2.699(9) .
Yb1 C31 2.705(11) 3
Yb1 C31 2.705(11) .
Yb1 C29 2.720(14) .
Yb1 C23 2.743(13) .
P1 N1 1.565(8) .
P1 C17B 1.80(2) .
P1 C5 1.811(9) .
P1 C11 1.822(12) .
P1 C17A 1.831(10) .
N1 C4 1.442(12) .
N2 C1 1.329(11) 3
N2 C1 1.329(11) .
C1 C2 1.371(13) .
C1 C4 1.552(13) .
C2 C3 1.349(11) .
C2 H2 0.9500 .
C3 C2 1.349(11) 3
C3 H3 0.9500 .
C4 H4A 0.9900 .
C4 H4B 0.9900 .
C5 C6 1.380(14) .
C5 C10 1.384(13) .
C6 C7 1.373(16) .
C6 H6 0.9500 .
C7 C8 1.355(13) .
C7 H7 0.9500 .
C8 C9 1.356(14) .
C8 H8 0.9500 .
C9 C10 1.392(14) .
C9 H9 0.9500 .
C10 H10 0.9500 .
C11 C12 1.359(15) .
C11 C16 1.394(13) .
C12 C13 1.382(14) .
C12 H12 0.9500 .
C13 C14 1.355(17) .
C13 H13 0.9500 .
C14 C15 1.356(16) .
C14 H14 0.9500 .
C15 C16 1.366(14) .
C15 H15 0.9500 .
C16 H16 0.9500 .
C17A C18A 1.3900 .
C17A C22A 1.3900 .
C18A C19A 1.3900 .
C18A H18A 0.9500 .
C19A C20A 1.3900 .
C19A H19A 0.9500 .
C20A C21A 1.3900 .
C20A H20A 0.9500 .
C21A C22A 1.3900 .
C21A H21A 0.9500 .
C22A H22A 0.9500 .
C17B C18B 1.3900 .
C17B C22B 1.3900 .
C18B C19B 1.3900 .
C18B H18B 0.9500 .
C19B C20B 1.3900 .
C19B H19B 0.9500 .
C20B C21B 1.3900 .
C20B H20B 0.9500 .
C21B C22B 1.3900 .
C21B H21B 0.9500 .
C22B H22B 0.9500 .
C23 C24 1.410(12) .
C23 C24 1.410(12) 3
C23 C26 1.505(18) .
C24 C25 1.400(14) .
C24 C27 1.511(14) .
C25 C25 1.39(2) 3
C25 C28 1.532(15) .
C26 H26A 0.9800 .
C26 H26B 0.9800 .
C26 H26C 0.9800 .
C27 H27A 0.9800 .
C27 H27B 0.9800 .
C27 H27C 0.9800 .
C28 H28A 0.9800 .
C28 H28B 0.9800 .
C28 H28C 0.9800 .
C29 C30 1.409(13) 3
C29 C30 1.409(13) .
C29 C32 1.51(2) .
C30 C31 1.368(18) .
C30 C33 1.559(15) .
C31 C31 1.44(2) 3
C31 C34 1.528(16) .
C32 H32A 0.9800 .
C32 H32B 0.9800 .
C32 H32C 0.9800 .
C33 H33A 0.9800 .
C33 H33B 0.9800 .
C33 H33C 0.9800 .
C34 H34A 0.9800 .
C34 H34B 0.9800 .
C34 H34C 0.9800 .

loop_
_geom_torsion_atom_site_label_1
_geom_torsion_atom_site_label_2
_geom_torsion_atom_site_label_3
_geom_torsion_atom_site_label_4
_geom_torsion
_geom_torsion_site_symmetry_1
_geom_torsion_site_symmetry_4
C17B P1 N1 C4 44.2(18) . .
C5 P1 N1 C4 -80.7(9) . .
C11 P1 N1 C4 160.7(8) . .
C17A P1 N1 C4 38.5(11) . .
C1 N2 C1 C2 0.0(18) 3 .
Yb1 N2 C1 C2 -175.8(7) . .
C1 N2 C1 C4 -177.3(7) 3 .
Yb1 N2 C1 C4 6.9(13) . .
N2 C1 C2 C3 0.2(15) . .
C4 C1 C2 C3 177.4(10) . .
C1 C2 C3 C2 -0.5(18) . 3
P1 N1 C4 C1 -140.6(8) . .
N2 C1 C4 N1 -159.9(10) . .
C2 C1 C4 N1 22.7(13) . .
N1 P1 C5 C6 28.0(10) . .
C17B P1 C5 C6 -105.2(15) . .
C11 P1 C5 C6 147.5(8) . .
C17A P1 C5 C6 -96.0(10) . .
N1 P1 C5 C10 -153.8(8) . .
C17B P1 C5 C10 73.0(16) . .
C11 P1 C5 C10 -34.3(10) . .
C17A P1 C5 C10 82.2(10) . .
C10 C5 C6 C7 2.1(17) . .
P1 C5 C6 C7 -179.6(11) . .
C5 C6 C7 C8 -3(2) . .
C6 C7 C8 C9 2(2) . .
C7 C8 C9 C10 0.0(18) . .
C6 C5 C10 C9 0.1(15) . .
P1 C5 C10 C9 -178.1(8) . .
C8 C9 C10 C5 -1.2(16) . .
N1 P1 C11 C12 -161.4(9) . .
C17B P1 C11 C12 -33.8(16) . .
C5 P1 C11 C12 74.4(10) . .
C17A P1 C11 C12 -37.7(12) . .
N1 P1 C11 C16 17.9(11) . .
C17B P1 C11 C16 145.5(16) . .
C5 P1 C11 C16 -106.3(10) . .
C17A P1 C11 C16 141.6(10) . .
C16 C11 C12 C13 4.9(18) . .
P1 C11 C12 C13 -175.8(9) . .
C11 C12 C13 C14 -2(2) . .
C12 C13 C14 C15 0.6(19) . .
C13 C14 C15 C16 -2.3(18) . .
C14 C15 C16 C11 5.2(19) . .
C12 C11 C16 C15 -6.5(18) . .
P1 C11 C16 C15 174.1(8) . .
N1 P1 C17A C18A 54.6(8) . .
C5 P1 C17A C18A -179.8(6) . .
C11 P1 C17A C18A -66.1(7) . .
N1 P1 C17A C22A -120.3(8) . .
C5 P1 C17A C22A 5.3(9) . .
C11 P1 C17A C22A 119.0(8) . .
C22A C17A C18A C19A 0.0 . .
P1 C17A C18A C19A -175.1(10) . .
C17A C18A C19A C20A 0.0 . .
C18A C19A C20A C21A 0.0 . .
C19A C20A C21A C22A 0.0 . .
C20A C21A C22A C17A 0.0 . .
C18A C17A C22A C21A 0.0 . .
P1 C17A C22A C21A 174.7(11) . .
N1 P1 C17B C18B 50.5(19) . .
C5 P1 C17B C18B -179.2(12) . .
C11 P1 C17B C18B -68.8(15) . .
N1 P1 C17B C22B -129.3(16) . .
C5 P1 C17B C22B 1(2) . .
C11 P1 C17B C22B 111.4(18) . .
C22B C17B C18B C19B 0.0 . .
P1 C17B C18B C19B -180(3) . .
C17B C18B C19B C20B 0.0 . .
C18B C19B C20B C21B 0.0 . .
C19B C20B C21B C22B 0.0 . .
C20B C21B C22B C17B 0.0 . .
C18B C17B C22B C21B 0.0 . .
P1 C17B C22B C21B 180(3) . .
C24 C23 C24 C25 0.3(15) 3 .
C26 C23 C24 C25 -178.3(12) . .
Yb1 C23 C24 C25 66.3(7) . .
C24 C23 C24 C27 174.0(7) 3 .
C26 C23 C24 C27 -5(2) . .
Yb1 C23 C24 C27 -120.1(11) . .
C24 C23 C24 Yb1 -65.9(9) 3 .
C26 C23 C24 Yb1 115.4(13) . .
C23 C24 C25 C25 -0.2(10) . 3
C27 C24 C25 C25 -174.0(9) . 3
Yb1 C24 C25 C25 68.9(2) . 3
C23 C24 C25 C28 173.0(10) . .
C27 C24 C25 C28 -0.8(16) . .
Yb1 C24 C25 C28 -117.9(9) . .
C23 C24 C25 Yb1 -69.1(8) . .
C27 C24 C25 Yb1 117.1(10) . .
C30 C29 C30 C31 -0.8(15) 3 .
C32 C29 C30 C31 166.9(13) . .
Yb1 C29 C30 C31 -68.6(7) . .
C30 C29 C30 C33 -173.7(7) 3 .
C32 C29 C30 C33 -6(2) . .
Yb1 C29 C30 C33 118.5(10) . .
C30 C29 C30 Yb1 67.8(9) 3 .
C32 C29 C30 Yb1 -124.5(15) . .
C29 C30 C31 C31 0.5(9) . 3
C33 C30 C31 C31 172.7(9) . 3
Yb1 C30 C31 C31 -68.2(2) . 3
C29 C30 C31 C34 -174.7(12) . .
C33 C30 C31 C34 -2.6(19) . .
Yb1 C30 C31 C34 116.6(12) . .
C29 C30 C31 Yb1 68.7(8) . .
C33 C30 C31 Yb1 -119.1(10) . .
